data_4026356
loop_
_publ_author_name
'Gilles Ulrich'
'S\'ebastien Goeb'
'Antoinette De Nicola'
'Pascal Retailleau'
'Raymond Ziessel'

_publ_contact_author_address
;
Laboratoire de Chimie
Universit\'e Louis Pasteur, d'Electronique et de Photonique Moleculaires
ECPM, 1 rue Blaise Pascal
Strasbourg
F-67008
FRANCE
;
_publ_contact_author_email gulrich@chimie.u-strasbg.fr;ziessel@chimie.u-strasbg.fr
_publ_contact_author_fax 0390242635
_publ_contact_author_name
;
Ulrich Gilles;Ziessel Raymond
;
_publ_contact_author_phone 0390242696
_publ_section_title
;
 Chemistry at Boron: Synthesis and Properties of Red to Near-IR
 Fluorescent Dyes Based on Boron-Substituted Diisoindolomethene Frameworks
;
_journal_name_full 'Journal of Organic Chemistry'
_journal_page_first 4489
_journal_page_last 4505
_journal_paper_doi 10.1021/jo200246q
_journal_volume 76
_journal_year 2011
_chemical_formula_moiety 'C35 H37 B N2 O2 S2'
_chemical_formula_sum 'C35 H37 B N2 O2 S2'
_chemical_formula_weight 592.60
_chemical_name_systematic
; 
 ? 
;
_space_group_IT_number 14
_symmetry_cell_setting monoclinic
_symmetry_space_group_name_Hall '-P 2ybc'
_symmetry_space_group_name_H-M 'P 1 21/c 1'
_atom_sites_solution_hydrogens geom
_atom_sites_solution_primary direct
_atom_sites_solution_secondary difmap
_audit_creation_date 31-08-06
_audit_creation_method SHELXL-97
_cell_angle_alpha 90.00
_cell_angle_beta 118.34(2)
_cell_angle_gamma 90.00
_cell_formula_units_Z 4
_cell_length_a 11.602(3)
_cell_length_b 22.532(5)
_cell_length_c 13.602(4)
_cell_measurement_reflns_used 3893
_cell_measurement_temperature 293(2)
_cell_measurement_theta_max 21.967
_cell_measurement_theta_min 0.998
_cell_volume 3129.6(15)
_computing_cell_refinement 'DENZO (Otwinowski & Minor, 1997) COLLECT (Hooft, 1998)'
_computing_data_collection 'DENZO (Otwinowski & Minor, 1997) COLLECT (Hooft, 1998)'
_computing_data_reduction 'HKL package (Otwinowski & Minor, 1997)'
_computing_molecular_graphics 'PLATON (Spek, 1980-2004)'
_computing_publication_material 'SHELXL-97 (Sheldrick, 1997)'
_computing_structure_refinement 'SHELXL-97 (Sheldrick, 1997)'
_computing_structure_solution 'SHELXS-97 (Sheldrick, 1990)'
_diffrn_ambient_temperature 293(2)
_diffrn_measured_fraction_theta_full 0.999
_diffrn_measured_fraction_theta_max 0.999
_diffrn_measurement_device_type 'Nonius kappa-CCD diffractometer'
_diffrn_measurement_method 'phi and omega scans'
_diffrn_radiation_monochromator graphite
_diffrn_radiation_source 'fine-focus sealed tube'
_diffrn_radiation_type MoK\a
_diffrn_radiation_wavelength 0.71073
_diffrn_reflns_av_R_equivalents 0.0207
_diffrn_reflns_av_sigmaI/netI 0.0313
_diffrn_reflns_limit_h_max 12
_diffrn_reflns_limit_h_min -12
_diffrn_reflns_limit_k_max 23
_diffrn_reflns_limit_k_min -23
_diffrn_reflns_limit_l_max 14
_diffrn_reflns_limit_l_min -14
_diffrn_reflns_number 21635
_diffrn_reflns_theta_full 21.97
_diffrn_reflns_theta_max 21.97
_diffrn_reflns_theta_min 1.81
_exptl_absorpt_coefficient_mu 0.205
_exptl_absorpt_correction_T_max 0.921
_exptl_absorpt_correction_T_min 0.848
_exptl_absorpt_correction_type multi-scan
_exptl_absorpt_process_details 'Scalepack,(Otwinowski & Minor, 1997)'
_exptl_crystal_colour blue
_exptl_crystal_density_diffrn 1.258
_exptl_crystal_description block
_exptl_crystal_F_000 1256
_exptl_crystal_size_max 0.40
_exptl_crystal_size_mid 0.40
_exptl_crystal_size_min 0.40
_refine_diff_density_max 0.784
_refine_diff_density_min -0.403
_refine_diff_density_rms 0.054
_refine_ls_extinction_coef 0.0078(13)
_refine_ls_extinction_expression Fc^*^=kFc[1+0.001xFc^2^\l^3^/sin(2\q)]^-1/4^
_refine_ls_extinction_method SHELXL
_refine_ls_goodness_of_fit_ref 1.044
_refine_ls_hydrogen_treatment constr
_refine_ls_matrix_type full
_refine_ls_number_parameters 384
_refine_ls_number_reflns 3821
_refine_ls_number_restraints 4
_refine_ls_restrained_S_all 1.046
_refine_ls_R_factor_all 0.0648
_refine_ls_R_factor_gt 0.0493
_refine_ls_shift/su_max 0.001
_refine_ls_shift/su_mean 0.000
_refine_ls_structure_factor_coef Fsqd
_refine_ls_weighting_details 'calc w=1/[\s^2^(Fo^2^)+(0.0843P)^2^+1.6645P] where P=(Fo^2^+2Fc^2^)/3'
_refine_ls_weighting_scheme calc
_refine_ls_wR_factor_gt 0.1354
_refine_ls_wR_factor_ref 0.1464
_reflns_number_gt 3020
_reflns_number_total 3816
_reflns_threshold_expression >2sigma(I)
_cod_data_source_file jo200246q_si_006.cif
_cod_data_source_block compound_14
_cod_original_cell_volume 3129.6(14)
_cod_database_code 4026356

loop_
_symmetry_equiv_pos_as_xyz
'x, y, z'
'-x, y+1/2, -z+1/2'
'-x, -y, -z'
'x, -y-1/2, z-1/2'

loop_
_atom_site_label
_atom_site_type_symbol
_atom_site_fract_x
_atom_site_fract_y
_atom_site_fract_z
_atom_site_U_iso_or_equiv
_atom_site_adp_type
_atom_site_occupancy
_atom_site_symmetry_multiplicity
_atom_site_calc_flag
_atom_site_refinement_flags
S1 S 0.40445(11) -0.26031(4) 0.25547(9) 0.0755(4) Uani 1 1 d .
S2 S -0.06674(8) -0.03573(4) 0.25059(8) 0.0615(3) Uani 1 1 d .
O1 O 1.0006(2) -0.18883(12) 0.5814(2) 0.0710(7) Uani 1 1 d .
O2 O 0.0563(2) 0.21567(9) 0.1782(2) 0.0621(7) Uani 1 1 d .
N1 N 0.4494(2) -0.10682(10) 0.3502(2) 0.0415(6) Uani 1 1 d .
N2 N 0.2665(2) -0.02924(10) 0.27393(19) 0.0381(6) Uani 1 1 d .
C1 C 0.5387(3) -0.06006(13) 0.3814(2) 0.0409(8) Uani 1 1 d .
C1' C 0.2148(3) -0.13699(13) 0.3193(2) 0.0440(8) Uani 1 1 d .
H1A H 0.1219 -0.1313 0.2704 0.053 Uiso 1 1 calc R
H1B H 0.2339 -0.1787 0.3162 0.053 Uiso 1 1 calc R
C1" C 0.2617(3) -0.11540(14) 0.1455(3) 0.0491(8) Uani 1 1 d .
H1C H 0.3000 -0.1539 0.1472 0.059 Uiso 1 1 calc R
H1D H 0.1676 -0.1196 0.1009 0.059 Uiso 1 1 calc R
C1B C 0.4641(3) -0.21796(13) 0.3758(3) 0.0482(8) Uani 1 1 d .
C1C C 0.0213(3) -0.03112(13) 0.1783(3) 0.0435(8) Uani 1 1 d .
C2 C 0.6679(3) -0.08381(13) 0.4363(2) 0.0413(8) Uani 1 1 d .
C2' C 0.2439(4) -0.12245(16) 0.4388(3) 0.0646(10) Uani 1 1 d .
H2U H 0.3346 -0.1300 0.4891 0.097 Uiso 1 1 calc R
H2V H 0.1904 -0.1468 0.4589 0.097 Uiso 1 1 calc R
H2W H 0.2249 -0.0814 0.4434 0.097 Uiso 1 1 calc R
C2" C 0.3082(4) -0.07249(17) 0.0855(3) 0.0713(11) Uani 1 1 d .
H2X H 0.2818 -0.0868 0.0114 0.107 Uiso 1 1 calc R
H2Y H 0.4019 -0.0695 0.1258 0.107 Uiso 1 1 calc R
H2Z H 0.2702 -0.0341 0.0815 0.107 Uiso 1 1 calc R
C2B C 0.4633(3) -0.25063(15) 0.4584(3) 0.0675(11) Uani 1 1 d .
H2B H 0.4923 -0.2361 0.5303 0.081 Uiso 1 1 calc R
C2C C -0.0473(3) -0.05569(15) 0.0762(3) 0.0546(9) Uani 1 1 d .
H2C H -0.0177 -0.0569 0.0236 0.065 Uiso 1 1 calc R
C3 C 0.6545(3) -0.14546(13) 0.4395(2) 0.0419(8) Uani 1 1 d .
C3B C 0.4149(4) -0.30824(17) 0.4266(4) 0.0768(12) Uani 1 1 d .
H3B H 0.4075 -0.3353 0.4749 0.092 Uiso 1 1 calc R
C3C C -0.1687(3) -0.07943(16) 0.0574(3) 0.0654(10) Uani 1 1 d .
H3C H -0.2264 -0.0981 -0.0088 0.079 Uiso 1 1 calc R
C4 C 0.5179(3) -0.15815(13) 0.3856(2) 0.0434(8) Uani 1 1 d .
C4B C 0.3801(3) -0.32069(15) 0.3188(4) 0.0699(11) Uani 1 1 d U
C4C C -0.1938(3) -0.07262(15) 0.1438(3) 0.0600(10) Uani 1 1 d .
C5 C 0.1493(3) -0.00125(13) 0.2281(2) 0.0387(7) Uani 1 1 d .
C6 C 0.1686(3) 0.06114(13) 0.2324(2) 0.0387(7) Uani 1 1 d .
C5B C 0.3192(5) -0.37735(18) 0.2520(4) 0.1057(16) Uani 1 1 d DU
H5B1 H 0.2268 -0.3780 0.2309 0.127 Uiso 1 1 calc R
H5B2 H 0.3264 -0.3763 0.1838 0.127 Uiso 1 1 calc R
C6B C 0.3790(6) -0.43127(19) 0.3116(5) 0.135(2) Uani 1 1 d DU
H6B1 H 0.3408 -0.4647 0.2631 0.203 Uiso 1 1 calc R
H6B2 H 0.3646 -0.4348 0.3753 0.203 Uiso 1 1 calc R
H6B3 H 0.4714 -0.4302 0.3361 0.203 Uiso 1 1 calc R
C5C C -0.3084(4) -0.09548(17) 0.1570(4) 0.0855(13) Uani 1 1 d D
H5C1 H -0.3201 -0.0701 0.2092 0.103 Uiso 1 1 calc R
H5C2 H -0.3872 -0.0927 0.0855 0.103 Uiso 1 1 calc R
C6C C -0.2932(4) -0.15607(18) 0.1962(4) 0.0881(13) Uani 1 1 d D
H6C1 H -0.3692 -0.1677 0.2023 0.132 Uiso 1 1 calc R
H6C2 H -0.2170 -0.1590 0.2681 0.132 Uiso 1 1 calc R
H6C3 H -0.2833 -0.1817 0.1444 0.132 Uiso 1 1 calc R
C7 C 0.3044(3) 0.07083(13) 0.2824(2) 0.0391(7) Uani 1 1 d .
C8 C 0.3647(3) 0.01373(13) 0.3089(2) 0.0398(7) Uani 1 1 d .
C9 C 0.4946(3) -0.00226(13) 0.3602(2) 0.0424(8) Uani 1 1 d .
H9 H 0.5567 0.0279 0.3821 0.051 Uiso 1 1 calc R
C10 C 0.7941(3) -0.05895(16) 0.4825(3) 0.0530(9) Uani 1 1 d .
H10 H 0.8055 -0.0181 0.4818 0.064 Uiso 1 1 calc R
C11 C 0.8994(3) -0.09633(16) 0.5285(3) 0.0568(9) Uani 1 1 d .
H11 H 0.9832 -0.0803 0.5587 0.068 Uiso 1 1 calc R
C12 C 0.8851(3) -0.15812(15) 0.5315(3) 0.0524(9) Uani 1 1 d .
C13 C 0.7637(3) -0.18349(15) 0.4876(2) 0.0486(8) Uani 1 1 d .
H13 H 0.7536 -0.2243 0.4895 0.058 Uiso 1 1 calc R
C14 C 0.3520(3) 0.12888(13) 0.2932(3) 0.0489(8) Uani 1 1 d .
H14 H 0.4415 0.1361 0.3254 0.059 Uiso 1 1 calc R
C15 C 0.2649(3) 0.17458(14) 0.2555(3) 0.0529(9) Uani 1 1 d .
H15 H 0.2957 0.2132 0.2610 0.063 Uiso 1 1 d R
C16 C 0.1292(3) 0.16470(13) 0.2083(3) 0.0470(8) Uani 1 1 d .
C17 C 0.0788(3) 0.10855(13) 0.1952(2) 0.0448(8) Uani 1 1 d .
H17 H -0.0109 0.1020 0.1632 0.054 Uiso 1 1 d R
C18 C 0.9928(4) -0.25158(18) 0.5883(3) 0.0780(12) Uani 1 1 d .
H18A H 0.9470 -0.2679 0.5144 0.117 Uiso 1 1 d R
H18B H 0.9466 -0.2612 0.6290 0.117 Uiso 1 1 d R
H18C H 1.0796 -0.2679 0.6263 0.117 Uiso 1 1 d R
C19 C -0.0815(4) 0.20977(16) 0.1326(3) 0.0706(11) Uani 1 1 d .
H19A H -0.1212 0.2484 0.1157 0.106 Uiso 1 1 d R
H19B H -0.1011 0.1904 0.1858 0.106 Uiso 1 1 d R
H19C H -0.1151 0.1866 0.0655 0.106 Uiso 1 1 d R
B B 0.2935(3) -0.09907(15) 0.2714(3) 0.0420(9) Uani 1 1 d .

loop_
_atom_site_aniso_label
_atom_site_aniso_U_11
_atom_site_aniso_U_22
_atom_site_aniso_U_33
_atom_site_aniso_U_23
_atom_site_aniso_U_13
_atom_site_aniso_U_12
S1 0.1039(9) 0.0486(6) 0.0802(7) -0.0129(5) 0.0488(6) -0.0083(5)
S2 0.0505(6) 0.0649(7) 0.0777(7) -0.0148(5) 0.0374(5) -0.0115(4)
O1 0.0437(14) 0.0750(18) 0.0767(17) 0.0097(14) 0.0141(12) 0.0156(13)
O2 0.0599(16) 0.0388(14) 0.0764(16) -0.0010(11) 0.0232(12) 0.0119(11)
N1 0.0393(14) 0.0326(15) 0.0485(15) -0.0003(12) 0.0174(12) -0.0030(13)
N2 0.0361(15) 0.0320(14) 0.0437(14) -0.0002(11) 0.0170(12) -0.0021(12)
C1 0.0393(18) 0.0350(18) 0.0459(18) -0.0023(14) 0.0183(14) -0.0050(15)
C1' 0.0413(17) 0.0334(17) 0.0498(19) -0.0022(14) 0.0156(14) -0.0028(14)
C1" 0.0499(19) 0.0408(18) 0.0508(19) -0.0012(15) 0.0192(16) 0.0044(15)
C1B 0.0394(18) 0.0350(19) 0.062(2) 0.0014(16) 0.0175(16) 0.0038(14)
C1C 0.0429(19) 0.0346(17) 0.052(2) 0.0016(15) 0.0212(16) -0.0004(14)
C2 0.0372(19) 0.042(2) 0.0415(17) -0.0006(14) 0.0161(14) -0.0025(15)
C2' 0.070(2) 0.062(2) 0.063(2) 0.0013(19) 0.0330(19) -0.0074(19)
C2" 0.087(3) 0.073(3) 0.069(2) -0.004(2) 0.049(2) -0.002(2)
C2B 0.076(3) 0.046(2) 0.055(2) 0.0088(18) 0.0103(18) -0.0118(19)
C2C 0.051(2) 0.057(2) 0.047(2) 0.0076(17) 0.0157(16) -0.0036(18)
C3 0.0404(19) 0.0412(19) 0.0430(17) 0.0018(14) 0.0191(14) 0.0020(15)
C3B 0.075(3) 0.046(2) 0.079(3) 0.017(2) 0.011(2) -0.012(2)
C3C 0.045(2) 0.061(2) 0.063(2) -0.0007(19) 0.0040(18) -0.0161(18)
C4 0.0426(19) 0.0361(19) 0.0492(18) 0.0015(14) 0.0199(15) 0.0009(15)
C4B 0.063(2) 0.038(2) 0.088(3) -0.006(2) 0.019(2) -0.0073(17)
C4C 0.043(2) 0.047(2) 0.085(3) 0.0054(19) 0.0271(19) -0.0056(16)
C5 0.0386(18) 0.0378(18) 0.0412(17) -0.0026(14) 0.0202(14) -0.0038(15)
C6 0.0429(19) 0.0342(18) 0.0406(17) -0.0026(13) 0.0212(14) -0.0004(15)
C5B 0.112(4) 0.059(3) 0.128(4) -0.014(3) 0.042(3) -0.007(3)
C6B 0.244(7) 0.057(3) 0.143(5) -0.010(3) 0.122(5) -0.003(4)
C5C 0.057(3) 0.068(3) 0.133(4) -0.007(3) 0.046(2) -0.014(2)
C6C 0.091(3) 0.085(3) 0.097(3) 0.005(3) 0.052(3) -0.027(2)
C7 0.0405(19) 0.0336(19) 0.0418(17) -0.0058(13) 0.0183(14) -0.0033(14)
C8 0.0387(19) 0.0327(18) 0.0466(18) -0.0044(14) 0.0193(14) -0.0070(15)
C9 0.0396(19) 0.0361(19) 0.0483(18) -0.0040(14) 0.0184(15) -0.0091(15)
C10 0.047(2) 0.051(2) 0.055(2) -0.0033(17) 0.0195(16) -0.0058(18)
C11 0.0351(19) 0.066(2) 0.058(2) -0.0008(18) 0.0126(16) -0.0020(18)
C12 0.043(2) 0.060(2) 0.0452(19) 0.0044(17) 0.0136(16) 0.0116(18)
C13 0.048(2) 0.0447(19) 0.0496(19) 0.0027(16) 0.0200(16) 0.0031(17)
C14 0.0430(19) 0.038(2) 0.058(2) -0.0059(15) 0.0169(15) -0.0058(16)
C15 0.055(2) 0.0302(18) 0.066(2) -0.0057(16) 0.0229(17) -0.0072(17)
C16 0.056(2) 0.0354(19) 0.0473(19) -0.0006(15) 0.0223(16) 0.0071(17)
C17 0.0454(18) 0.043(2) 0.0467(19) -0.0038(15) 0.0228(15) 0.0015(16)
C18 0.067(3) 0.076(3) 0.073(3) 0.003(2) 0.018(2) 0.031(2)
C19 0.069(3) 0.055(2) 0.077(3) -0.0039(19) 0.025(2) 0.0183(19)
B 0.037(2) 0.0293(19) 0.052(2) -0.0026(16) 0.0151(17) 0.0010(15)

loop_
_atom_type_symbol
_atom_type_description
_atom_type_scat_dispersion_real
_atom_type_scat_dispersion_imag
_atom_type_scat_source
C C .0033 .0016 'International Tables Vol C Tables 4.2.6.8 and 6.1.1.4'
H H .0000 .0000 'International Tables Vol C Tables 4.2.6.8 and 6.1.1.4'
B B .0013 .0007 'International Tables Vol C Tables 4.2.6.8 and 6.1.1.4'
N N .0061 .0033 'International Tables Vol C Tables 4.2.6.8 and 6.1.1.4'
O O .0106 .0060 'International Tables Vol C Tables 4.2.6.8 and 6.1.1.4'
S S .1246 .1234 'International Tables Vol C Tables 4.2.6.8 and 6.1.1.4'

loop_
_geom_angle_atom_site_label_1
_geom_angle_atom_site_label_2
_geom_angle_atom_site_label_3
_geom_angle
C4B S1 C1B 92.86(18)
C4C S2 C1C 92.83(17)
C12 O1 C18 117.2(3)
C16 O2 C19 117.4(3)
C4 N1 C1 108.1(2)
C4 N1 B 127.6(2)
C1 N1 B 123.8(2)
C5 N2 C8 108.2(2)
C5 N2 B 127.6(2)
C8 N2 B 123.4(2)
C9 C1 N1 120.1(3)
C9 C1 C2 131.2(3)
N1 C1 C2 108.7(3)
C2' C1' B 116.0(3)
C2' C1' H1A 108.3
B C1' H1A 108.3
C2' C1' H1B 108.3
B C1' H1B 108.3
H1A C1' H1B 107.4
C2" C1" B 117.7(3)
C2" C1" H1C 107.9
B C1" H1C 107.9
C2" C1" H1D 107.9
B C1" H1D 107.9
H1C C1" H1D 107.2
C2B C1B C4 126.7(3)
C2B C1B S1 109.3(2)
C4 C1B S1 123.8(2)
C2C C1C C5 129.5(3)
C2C C1C S2 110.0(2)
C5 C1C S2 120.4(2)
C3 C2 C10 119.3(3)
C3 C2 C1 106.5(3)
C10 C2 C1 134.2(3)
C1' C2' H2U 109.5
C1' C2' H2V 109.5
H2U C2' H2V 109.5
C1' C2' H2W 109.5
H2U C2' H2W 109.5
H2V C2' H2W 109.5
C1" C2" H2X 109.5
C1" C2" H2Y 109.5
H2X C2" H2Y 109.5
C1" C2" H2Z 109.5
H2X C2" H2Z 109.5
H2Y C2" H2Z 109.5
C1B C2B C3B 114.2(4)
C1B C2B H2B 122.9
C3B C2B H2B 122.9
C1C C2C C3C 113.1(3)
C1C C2C H2C 123.4
C3C C2C H2C 123.4
C2 C3 C13 121.9(3)
C2 C3 C4 107.2(3)
C13 C3 C4 130.8(3)
C4B C3B C2B 113.4(4)
C4B C3B H3B 123.3
C2B C3B H3B 123.3
C4C C3C C2C 114.1(3)
C4C C3C H3C 122.9
C2C C3C H3C 122.9
N1 C4 C3 109.4(3)
N1 C4 C1B 126.9(3)
C3 C4 C1B 123.6(3)
C3B C4B C5B 129.3(4)
C3B C4B S1 110.3(3)
C5B C4B S1 120.4(3)
C3C C4C C5C 129.1(4)
C3C C4C S2 109.9(2)
C5C C4C S2 121.0(3)
N2 C5 C6 109.8(2)
N2 C5 C1C 125.0(3)
C6 C5 C1C 125.3(3)
C7 C6 C17 121.6(3)
C7 C6 C5 107.0(2)
C17 C6 C5 131.4(3)
C6B C5B C4B 113.9(4)
C6B C5B H5B1 108.8
C4B C5B H5B1 108.8
C6B C5B H5B2 108.8
C4B C5B H5B2 108.8
H5B1 C5B H5B2 107.7
C5B C6B H6B1 109.5
C5B C6B H6B2 109.5
H6B1 C6B H6B2 109.5
C5B C6B H6B3 109.5
H6B1 C6B H6B3 109.5
H6B2 C6B H6B3 109.5
C6C C5C C4C 113.9(3)
C6C C5C H5C1 108.8
C4C C5C H5C1 108.8
C6C C5C H5C2 108.8
C4C C5C H5C2 108.8
H5C1 C5C H5C2 107.7
C5C C6C H6C1 109.5
C5C C6C H6C2 109.5
H6C1 C6C H6C2 109.5
C5C C6C H6C3 109.5
H6C1 C6C H6C3 109.5
H6C2 C6C H6C3 109.5
C14 C7 C6 119.5(3)
C14 C7 C8 133.9(3)
C6 C7 C8 106.6(2)
C9 C8 N2 120.8(3)
C9 C8 C7 130.8(3)
N2 C8 C7 108.4(2)
C8 C9 C1 124.3(3)
C8 C9 H9 117.9
C1 C9 H9 117.9
C11 C10 C2 118.3(3)
C11 C10 H10 120.9
C2 C10 H10 120.9
C10 C11 C12 122.1(3)
C10 C11 H11 118.9
C12 C11 H11 118.9
C13 C12 O1 124.7(3)
C13 C12 C11 120.9(3)
O1 C12 C11 114.5(3)
C12 C13 C3 117.5(3)
C12 C13 H13 121.2
C3 C13 H13 121.2
C15 C14 C7 118.8(3)
C15 C14 H14 120.6
C7 C14 H14 120.6
C14 C15 C16 121.4(3)
C14 C15 H15 119.3
C16 C15 H15 119.3
O2 C16 C17 124.8(3)
O2 C16 C15 113.7(3)
C17 C16 C15 121.4(3)
C16 C17 C6 117.2(3)
C16 C17 H17 121.4
C6 C17 H17 121.4
O1 C18 H18A 109.5
O1 C18 H18B 109.4
H18A C18 H18B 109.5
O1 C18 H18C 109.5
H18A C18 H18C 109.5
H18B C18 H18C 109.4
O2 C19 H19A 109.4
O2 C19 H19B 109.4
H19A C19 H19B 109.5
O2 C19 H19C 109.4
H19A C19 H19C 109.5
H19B C19 H19C 109.5
C1' B N2 111.1(2)
C1' B C1" 115.1(3)
N2 B C1" 107.3(2)
C1' B N1 110.4(2)
N2 B N1 105.1(2)
C1" B N1 107.4(2)

loop_
_geom_bond_atom_site_label_1
_geom_bond_atom_site_label_2
_geom_bond_distance
S1 C4B 1.704(4)
S1 C1B 1.730(3)
S2 C4C 1.715(4)
S2 C1C 1.725(3)
O1 C12 1.368(4)
O1 C18 1.423(4)
O2 C16 1.369(4)
O2 C19 1.420(4)
N1 C4 1.355(4)
N1 C1 1.395(4)
N1 B 1.616(4)
N2 C5 1.353(4)
N2 C8 1.396(4)
N2 B 1.608(4)
C1 C9 1.379(4)
C1 C2 1.424(4)
C1' C2' 1.530(5)
C1' B 1.597(5)
C1' H1A 0.9700
C1' H1B 0.9700
C1" C2" 1.519(5)
C1" B 1.615(5)
C1" H1C 0.9700
C1" H1D 0.9700
C1B C2B 1.347(5)
C1B C4 1.464(4)
C1C C2C 1.348(4)
C1C C5 1.470(4)
C2 C3 1.401(4)
C2 C10 1.406(4)
C2' H2U 0.9600
C2' H2V 0.9600
C2' H2W 0.9600
C2" H2X 0.9600
C2" H2Y 0.9600
C2" H2Z 0.9600
C2B C3B 1.399(5)
C2B H2B 0.9300
C2C C3C 1.412(5)
C2C H2C 0.9300
C3 C13 1.407(4)
C3 C4 1.424(4)
C3B C4B 1.352(5)
C3B H3B 0.9300
C3C C4C 1.346(5)
C3C H3C 0.9300
C4B C5B 1.532(5)
C4C C5C 1.515(5)
C5 C6 1.420(4)
C6 C7 1.405(4)
C6 C17 1.408(4)
C5B C6B 1.442(4)
C5B H5B1 0.9700
C5B H5B2 0.9700
C6B H6B1 0.9600
C6B H6B2 0.9600
C6B H6B3 0.9600
C5C C6C 1.446(4)
C5C H5C1 0.9700
C5C H5C2 0.9700
C6C H6C1 0.9600
C6C H6C2 0.9600
C6C H6C3 0.9600
C7 C14 1.400(4)
C7 C8 1.427(4)
C8 C9 1.374(4)
C9 H9 0.9300
C10 C11 1.367(5)
C10 H10 0.9300
C11 C12 1.405(5)
C11 H11 0.9300
C12 C13 1.367(4)
C13 H13 0.9300
C14 C15 1.361(4)
C14 H14 0.9300
C15 C16 1.408(4)
C15 H15 0.9293
C16 C17 1.369(4)
C17 H17 0.9295
C18 H18A 0.9597
C18 H18B 0.9605
C18 H18C 0.9605
C19 H19A 0.9598
C19 H19B 0.9604
C19 H19C 0.9593

loop_
_geom_torsion_atom_site_label_1
_geom_torsion_atom_site_label_2
_geom_torsion_atom_site_label_3
_geom_torsion_atom_site_label_4
_geom_torsion
C4 N1 C1 C9 -176.8(3)
B N1 C1 C9 10.4(4)
C4 N1 C1 C2 1.3(3)
B N1 C1 C2 -171.5(2)
C4B S1 C1B C2B -0.1(3)
C4B S1 C1B C4 174.6(3)
C4C S2 C1C C2C 1.5(3)
C4C S2 C1C C5 179.1(3)
C9 C1 C2 C3 176.6(3)
N1 C1 C2 C3 -1.2(3)
C9 C1 C2 C10 -4.0(6)
N1 C1 C2 C10 178.2(3)
C4 C1B C2B C3B -175.0(3)
S1 C1B C2B C3B -0.6(4)
C5 C1C C2C C3C -178.8(3)
S2 C1C C2C C3C -1.5(4)
C10 C2 C3 C13 0.0(4)
C1 C2 C3 C13 179.5(3)
C10 C2 C3 C4 -178.9(3)
C1 C2 C3 C4 0.6(3)
C1B C2B C3B C4B 1.1(5)
C1C C2C C3C C4C 0.7(5)
C1 N1 C4 C3 -0.9(3)
B N1 C4 C3 171.5(3)
C1 N1 C4 C1B 176.8(3)
B N1 C4 C1B -10.8(5)
C2 C3 C4 N1 0.2(3)
C13 C3 C4 N1 -178.5(3)
C2 C3 C4 C1B -177.6(3)
C13 C3 C4 C1B 3.6(5)
C2B C1B C4 N1 -105.2(4)
S1 C1B C4 N1 81.1(4)
C2B C1B C4 C3 72.2(5)
S1 C1B C4 C3 -101.5(3)
C2B C3B C4B C5B -177.6(4)
C2B C3B C4B S1 -1.1(4)
C1B S1 C4B C3B 0.7(3)
C1B S1 C4B C5B 177.5(3)
C2C C3C C4C C5C -175.7(3)
C2C C3C C4C S2 0.5(4)
C1C S2 C4C C3C -1.2(3)
C1C S2 C4C C5C 175.4(3)
C8 N2 C5 C6 -0.1(3)
B N2 C5 C6 -170.1(3)
C8 N2 C5 C1C 178.1(3)
B N2 C5 C1C 8.2(4)
C2C C1C C5 N2 -80.1(4)
S2 C1C C5 N2 102.8(3)
C2C C1C C5 C6 97.9(4)
S2 C1C C5 C6 -79.2(3)
N2 C5 C6 C7 0.6(3)
C1C C5 C6 C7 -177.6(3)
N2 C5 C6 C17 179.4(3)
C1C C5 C6 C17 1.1(5)
C3B C4B C5B C6B -44.2(7)
S1 C4B C5B C6B 139.6(4)
C3C C4C C5C C6C 83.6(5)
S2 C4C C5C C6C -92.3(4)
C17 C6 C7 C14 -1.7(4)
C5 C6 C7 C14 177.2(3)
C17 C6 C7 C8 -179.8(3)
C5 C6 C7 C8 -0.8(3)
C5 N2 C8 C9 179.2(3)
B N2 C8 C9 -10.4(4)
C5 N2 C8 C7 -0.4(3)
B N2 C8 C7 170.1(2)
C14 C7 C8 C9 3.6(6)
C6 C7 C8 C9 -178.7(3)
C14 C7 C8 N2 -176.9(3)
C6 C7 C8 N2 0.8(3)
N2 C8 C9 C1 0.0(4)
C7 C8 C9 C1 179.4(3)
N1 C1 C9 C8 0.0(4)
C2 C1 C9 C8 -177.6(3)
C3 C2 C10 C11 0.4(4)
C1 C2 C10 C11 -179.0(3)
C2 C10 C11 C12 -0.5(5)
C18 O1 C12 C13 -0.3(5)
C18 O1 C12 C11 179.3(3)
C10 C11 C12 C13 0.2(5)
C10 C11 C12 O1 -179.4(3)
O1 C12 C13 C3 179.7(3)
C11 C12 C13 C3 0.1(4)
C2 C3 C13 C12 -0.2(4)
C4 C3 C13 C12 178.3(3)
C6 C7 C14 C15 0.6(4)
C8 C7 C14 C15 178.0(3)
C7 C14 C15 C16 1.2(5)
C19 O2 C16 C17 1.6(5)
C19 O2 C16 C15 -178.4(3)
C14 C15 C16 O2 178.0(3)
C14 C15 C16 C17 -2.0(5)
O2 C16 C17 C6 -179.1(3)
C15 C16 C17 C6 0.9(4)
C7 C6 C17 C16 0.9(4)
C5 C6 C17 C16 -177.7(3)
C2' C1' B N2 -58.1(3)
C2' C1' B C1" 179.7(3)
C2' C1' B N1 58.0(3)
C5 N2 B C1' -54.9(4)
C8 N2 B C1' 136.6(3)
C5 N2 B C1" 71.7(3)
C8 N2 B C1" -96.8(3)
C5 N2 B N1 -174.2(2)
C8 N2 B N1 17.2(4)
C2" C1" B C1' 166.4(3)
C2" C1" B N2 42.2(4)
C2" C1" B N1 -70.3(3)
C4 N1 B C1' 51.5(4)
C1 N1 B C1' -137.2(3)
C4 N1 B N2 171.3(3)
C1 N1 B N2 -17.4(4)
C4 N1 B C1" -74.7(4)
C1 N1 B C1" 96.6(3)
